data_4080062
loop_
_publ_author_name
'DePasquale, Joseph'
'Kumar, Mukesh'
'Zeller, Matthias'
'Papish, Elizabeth T.'

_publ_section_title
;
 Variations on an NHC Theme: Which Features Enhance Catalytic Transfer
 Hydrogenation with Ruthenium Complexes?
;
_journal_issue 4
_journal_name_full Organometallics
_journal_page_first 966
_journal_paper_doi 10.1021/om300547f
_journal_volume 32
_journal_year 2013
_chemical_formula_sum 'C15 H22 Cl2 N2 O Ru'
_chemical_formula_weight 418.32
_chemical_name_systematic
; 
 ? 
;
_space_group_IT_number 14
_symmetry_cell_setting monoclinic
_symmetry_space_group_name_Hall '-P 2ybc'
_symmetry_space_group_name_H-M 'P 1 21/c 1'
_atom_sites_solution_hydrogens geom
_atom_sites_solution_primary direct
_atom_sites_solution_secondary difmap
_audit_creation_method SHELXL-97
_cell_angle_alpha 90.00
_cell_angle_beta 91.405(16)
_cell_angle_gamma 90.00
_cell_formula_units_Z 4
_cell_length_a 7.767(3)
_cell_length_b 10.200(4)
_cell_length_c 20.933(8)
_cell_measurement_reflns_used 314
_cell_measurement_temperature 100(2)
_cell_measurement_theta_max 30.00
_cell_measurement_theta_min 3.30
_cell_volume 1657.9(11)
_computing_cell_refinement 'Apex2 v2009.7-0'
_computing_data_collection 'Apex2 v2009.7-0 (Bruker, 2009)'
_computing_data_reduction 'Apex2 v2009.7-0'
_computing_molecular_graphics 'SHELXTL 6.14'
_computing_publication_material 'SHELXTL 6.14'
_computing_structure_refinement 'SHELXTL 6.14'
_computing_structure_solution 'SHELXTL 6.14 (Bruker, 2000-2003; Sheldrick, 2008)'
_diffrn_ambient_temperature 100(2)
_diffrn_measured_fraction_theta_full 0.983
_diffrn_measured_fraction_theta_max 0.928
_diffrn_measurement_device_type 'Bruker AXS SMART APEX CCD diffractometer'
_diffrn_measurement_method '\w scans'
_diffrn_radiation_monochromator graphite
_diffrn_radiation_source 'fine-focus sealed tube'
_diffrn_radiation_type MoK\a
_diffrn_radiation_wavelength 0.71073
_diffrn_reflns_av_R_equivalents 0.0727
_diffrn_reflns_av_sigmaI/netI 0.0995
_diffrn_reflns_limit_h_max 11
_diffrn_reflns_limit_h_min -10
_diffrn_reflns_limit_k_max 13
_diffrn_reflns_limit_k_min -12
_diffrn_reflns_limit_l_max 27
_diffrn_reflns_limit_l_min -28
_diffrn_reflns_number 11174
_diffrn_reflns_theta_full 26.00
_diffrn_reflns_theta_max 30.38
_diffrn_reflns_theta_min 1.95
_diffrn_standards_number 0
_exptl_absorpt_coefficient_mu 1.268
_exptl_absorpt_correction_T_max 0.7461
_exptl_absorpt_correction_T_min 0.6002
_exptl_absorpt_correction_type multi-scan
_exptl_absorpt_process_details 'Apex2  v2009.7-0 (Bruker, 2009)'
_exptl_crystal_colour red
_exptl_crystal_density_diffrn 1.676
_exptl_crystal_density_method 'not measured'
_exptl_crystal_description block
_exptl_crystal_F_000 848
_exptl_crystal_size_max 0.20
_exptl_crystal_size_mid 0.15
_exptl_crystal_size_min 0.12
_refine_diff_density_max 1.044
_refine_diff_density_min -1.840
_refine_diff_density_rms 0.193
_refine_ls_extinction_method none
_refine_ls_goodness_of_fit_ref 1.046
_refine_ls_hydrogen_treatment constr
_refine_ls_matrix_type full
_refine_ls_number_parameters 192
_refine_ls_number_reflns 4640
_refine_ls_number_restraints 0
_refine_ls_restrained_S_all 1.046
_refine_ls_R_factor_all 0.0981
_refine_ls_R_factor_gt 0.0574
_refine_ls_shift/su_max 0.001
_refine_ls_shift/su_mean 0.000
_refine_ls_structure_factor_coef Fsqd
_refine_ls_weighting_details 'calc w=1/[\s^2^(Fo^2^)+(0.0671P)^2^+0.0000P] where P=(Fo^2^+2Fc^2^)/3'
_refine_ls_weighting_scheme calc
_refine_ls_wR_factor_gt 0.1342
_refine_ls_wR_factor_ref 0.1541
_reflns_number_gt 3077
_reflns_number_total 4640
_reflns_threshold_expression I>2\s(I)
_cod_data_source_file om300547f_si_002.cif
_cod_data_source_block complex4_10mz402_0m
_cod_depositor_comments
;
The following automatic conversions were performed:

'_symmetry_cell_setting' value 'Monoclinic' changed to 'monoclinic'
according to the built-in table from CIF Core dictionary named
'cif_core.dic' version 2.4.1 from 2010-06-29.

Automatic conversion script
Id: cif_fix_values 1715 2011-07-08 13:25:40Z adriana 
;
_cod_original_sg_symbol_H-M P2(1)/c
_cod_database_code 4080062

loop_
_symmetry_equiv_pos_as_xyz
'x, y, z'
'-x, y+1/2, -z+1/2'
'-x, -y, -z'
'x, -y-1/2, z-1/2'

loop_
_atom_site_label
_atom_site_type_symbol
_atom_site_fract_x
_atom_site_fract_y
_atom_site_fract_z
_atom_site_U_iso_or_equiv
_atom_site_adp_type
_atom_site_occupancy
_atom_site_symmetry_multiplicity
_atom_site_calc_flag
_atom_site_refinement_flags
_atom_site_disorder_assembly
_atom_site_disorder_group
C1 C 0.7708(6) -0.0540(6) 0.8059(3) 0.0177(11) Uani 1 1 d . . .
C2 C 0.4751(7) -0.2174(7) 0.6965(3) 0.0251(13) Uani 1 1 d . . .
H2A H 0.5637 -0.2854 0.7013 0.038 Uiso 1 1 calc R . .
H2B H 0.4922 -0.1693 0.6566 0.038 Uiso 1 1 calc R . .
H2C H 0.3610 -0.2584 0.6953 0.038 Uiso 1 1 calc R . .
C3 C 0.4884(6) -0.1238(6) 0.7523(3) 0.0217(13) Uani 1 1 d . . .
H3A H 0.3953 -0.0577 0.7481 0.026 Uiso 1 1 calc R . .
H3B H 0.4712 -0.1730 0.7924 0.026 Uiso 1 1 calc R . .
C4 C 0.7097(7) 0.0239(6) 0.7070(3) 0.0210(12) Uani 1 1 d . . .
H4 H 0.6511 0.0383 0.6673 0.025 Uiso 1 1 calc R . .
C5 C 0.8586(7) 0.0763(6) 0.7261(3) 0.0220(12) Uani 1 1 d . . .
H5 H 0.9268 0.1354 0.7024 0.026 Uiso 1 1 calc R . .
C6 C 1.0489(7) 0.0751(6) 0.8225(3) 0.0253(13) Uani 1 1 d . . .
H6A H 1.1525 0.0547 0.7977 0.030 Uiso 1 1 calc R . .
H6B H 1.0581 0.0262 0.8632 0.030 Uiso 1 1 calc R . .
C7 C 1.0468(7) 0.2186(6) 0.8367(3) 0.0226(12) Uani 1 1 d . . .
H7A H 1.1643 0.2484 0.8491 0.027 Uiso 1 1 calc R . .
H7B H 1.0091 0.2678 0.7980 0.027 Uiso 1 1 calc R . .
C8 C 0.9356(9) 0.3796(6) 0.9035(3) 0.0312(15) Uani 1 1 d . . .
H8A H 0.9045 0.4333 0.8655 0.037 Uiso 1 1 calc R A 1
H8B H 1.0528 0.4051 0.9185 0.037 Uiso 1 1 calc R A 1
C9 C 0.8081(9) 0.4038(7) 0.9558(3) 0.0357(16) Uani 1 1 d . B 1
H9A H 0.8389 0.3498 0.9931 0.054 Uiso 1 1 calc R B 1
H9B H 0.6920 0.3806 0.9403 0.054 Uiso 1 1 calc R B 1
H9C H 0.8109 0.4966 0.9679 0.054 Uiso 1 1 calc R B 1
C10 C 0.5034(6) -0.0522(6) 0.9117(3) 0.0237(13) Uani 1 1 d . . .
H10 H 0.4140 -0.0215 0.8838 0.028 Uiso 1 1 calc R . .
C11 C 0.4993(7) -0.1794(6) 0.9352(3) 0.0242(13) Uani 1 1 d . . .
H11 H 0.4118 -0.2379 0.9206 0.029 Uiso 1 1 calc R . .
C12 C 0.6260(7) -0.2233(6) 0.9814(3) 0.0251(13) Uani 1 1 d . . .
H12 H 0.6183 -0.3081 0.9998 0.030 Uiso 1 1 calc R . .
C13 C 0.7575(7) -0.1410(6) 0.9984(3) 0.0233(12) Uani 1 1 d . . .
H13 H 0.8438 -0.1703 1.0280 0.028 Uiso 1 1 calc R . .
C14 C 0.7684(7) -0.0107(6) 0.9724(3) 0.0211(12) Uani 1 1 d . . .
H14 H 0.8612 0.0454 0.9845 0.025 Uiso 1 1 calc R . .
C15 C 0.6421(7) 0.0315(6) 0.9297(3) 0.0215(12) Uani 1 1 d . . .
H15 H 0.6480 0.1173 0.9122 0.026 Uiso 1 1 calc R . .
Cl1 Cl 0.70632(15) -0.34868(13) 0.83249(6) 0.0168(3) Uani 1 1 d . . .
Cl2 Cl 1.04893(14) -0.20877(14) 0.89681(6) 0.0168(3) Uani 1 1 d . . .
N1 N 0.6560(5) -0.0559(5) 0.7562(2) 0.0179(9) Uani 1 1 d . . .
N2 N 0.8960(5) 0.0295(5) 0.7865(2) 0.0180(10) Uani 1 1 d . . .
O1 O 0.9328(5) 0.2435(4) 0.88694(19) 0.0229(9) Uani 1 1 d . B .
Ru1 Ru 0.74650(5) -0.14781(4) 0.89260(2) 0.01494(13) Uani 1 1 d . . .

loop_
_atom_site_aniso_label
_atom_site_aniso_U_11
_atom_site_aniso_U_22
_atom_site_aniso_U_33
_atom_site_aniso_U_23
_atom_site_aniso_U_13
_atom_site_aniso_U_12
C1 0.017(2) 0.019(3) 0.018(3) 0.002(2) 0.0048(19) 0.003(2)
C2 0.019(3) 0.040(4) 0.016(3) -0.005(3) 0.001(2) -0.006(2)
C3 0.012(2) 0.034(4) 0.019(3) 0.000(3) -0.0005(19) 0.003(2)
C4 0.026(3) 0.027(3) 0.011(3) 0.004(2) 0.001(2) 0.002(2)
C5 0.028(3) 0.022(3) 0.016(3) 0.003(2) 0.009(2) -0.001(2)
C6 0.017(2) 0.035(4) 0.025(3) -0.005(3) 0.007(2) -0.003(2)
C7 0.023(3) 0.025(3) 0.020(3) -0.002(3) 0.006(2) -0.002(2)
C8 0.037(3) 0.029(4) 0.028(4) 0.000(3) 0.007(3) 0.006(3)
C9 0.044(4) 0.034(4) 0.030(4) 0.004(3) 0.002(3) 0.015(3)
C10 0.011(2) 0.042(4) 0.018(3) -0.010(3) -0.0006(19) 0.007(2)
C11 0.016(2) 0.037(4) 0.020(3) -0.008(3) 0.007(2) -0.006(2)
C12 0.031(3) 0.026(3) 0.020(3) 0.002(3) 0.016(2) 0.004(2)
C13 0.023(3) 0.040(4) 0.007(3) 0.002(3) 0.0055(19) 0.007(2)
C14 0.018(2) 0.029(3) 0.017(3) -0.009(2) 0.005(2) -0.001(2)
C15 0.029(3) 0.022(3) 0.014(3) -0.002(2) 0.008(2) 0.006(2)
Cl1 0.0167(5) 0.0169(6) 0.0165(6) -0.0015(5) -0.0021(4) 0.0018(5)
Cl2 0.0112(5) 0.0252(7) 0.0140(6) -0.0030(5) -0.0003(4) 0.0033(4)
N1 0.019(2) 0.023(3) 0.012(2) 0.001(2) 0.0022(16) -0.0002(18)
N2 0.018(2) 0.025(3) 0.011(2) 0.0012(19) -0.0004(16) -0.0023(18)
O1 0.025(2) 0.027(2) 0.017(2) 0.0013(18) 0.0066(15) 0.0010(17)
Ru1 0.01258(19) 0.0208(2) 0.0115(2) -0.00049(19) 0.00201(13) 0.00172(16)

loop_
_atom_type_symbol
_atom_type_description
_atom_type_scat_dispersion_real
_atom_type_scat_dispersion_imag
_atom_type_scat_source
C C 0.0033 0.0016 'International Tables Vol C Tables 4.2.6.8 and 6.1.1.4'
H H 0.0000 0.0000 'International Tables Vol C Tables 4.2.6.8 and 6.1.1.4'
N N 0.0061 0.0033 'International Tables Vol C Tables 4.2.6.8 and 6.1.1.4'
Cl Cl 0.1484 0.1585 'International Tables Vol C Tables 4.2.6.8 and 6.1.1.4'
O O 0.0106 0.0060 'International Tables Vol C Tables 4.2.6.8 and 6.1.1.4'
Ru Ru -1.2594 0.8363 'International Tables Vol C Tables 4.2.6.8 and 6.1.1.4'

loop_
_geom_angle_atom_site_label_1
_geom_angle_atom_site_label_2
_geom_angle_atom_site_label_3
_geom_angle
N1 C1 N2 103.9(5)
N1 C1 Ru1 126.6(4)
N2 C1 Ru1 129.3(4)
C3 C2 H2A 109.5
C3 C2 H2B 109.5
H2A C2 H2B 109.5
C3 C2 H2C 109.5
H2A C2 H2C 109.5
H2B C2 H2C 109.5
N1 C3 C2 112.6(4)
N1 C3 H3A 109.1
C2 C3 H3A 109.1
N1 C3 H3B 109.1
C2 C3 H3B 109.1
H3A C3 H3B 107.8
C5 C4 N1 106.8(5)
C5 C4 H4 126.6
N1 C4 H4 126.6
C4 C5 N2 107.4(5)
C4 C5 H5 126.3
N2 C5 H5 126.3
N2 C6 C7 113.6(5)
N2 C6 H6A 108.9
C7 C6 H6A 108.9
N2 C6 H6B 108.9
C7 C6 H6B 108.9
H6A C6 H6B 107.7
O1 C7 C6 109.5(5)
O1 C7 H7A 109.8
C6 C7 H7A 109.8
O1 C7 H7B 109.8
C6 C7 H7B 109.8
H7A C7 H7B 108.2
O1 C8 C9 109.1(5)
O1 C8 H8A 109.9
C9 C8 H8A 109.9
O1 C8 H8B 109.9
C9 C8 H8B 109.9
H8A C8 H8B 108.3
C8 C9 H9A 109.5
C8 C9 H9B 109.5
C8 C9 H9C 109.5
C11 C10 C15 119.5(5)
C11 C10 Ru1 70.9(3)
C15 C10 Ru1 70.2(3)
C11 C10 H10 120.2
C15 C10 H10 120.2
Ru1 C10 H10 131.4
C10 C11 C12 120.6(5)
C10 C11 Ru1 71.7(3)
C12 C11 Ru1 73.9(3)
C10 C11 H11 119.7
C12 C11 H11 119.7
Ru1 C11 H11 126.6
C13 C12 C11 118.8(6)
C13 C12 Ru1 71.3(3)
C11 C12 Ru1 68.1(3)
C13 C12 H12 120.6
C11 C12 H12 120.6
Ru1 C12 H12 133.0
C12 C13 C14 121.4(5)
C12 C13 Ru1 73.1(3)
C14 C13 Ru1 69.7(3)
C12 C13 H13 119.3
C14 C13 H13 119.3
Ru1 C13 H13 130.7
C15 C14 C13 119.0(5)
C15 C14 Ru1 70.3(3)
C13 C14 Ru1 72.1(3)
C15 C14 H14 120.5
C13 C14 H14 120.5
Ru1 C14 H14 129.4
C14 C15 C10 120.5(6)
C14 C15 Ru1 72.6(3)
C10 C15 Ru1 71.5(3)
C14 C15 H15 119.8
C10 C15 H15 119.8
Ru1 C15 H15 128.4
C1 N1 C4 111.0(5)
C1 N1 C3 127.9(5)
C4 N1 C3 121.0(4)
C1 N2 C5 110.8(4)
C1 N2 C6 128.3(5)
C5 N2 C6 120.8(5)
C7 O1 C8 110.4(4)
C1 Ru1 C15 88.1(2)
C1 Ru1 C11 122.2(2)
C15 Ru1 C11 68.4(2)
C1 Ru1 C10 93.0(2)
C15 Ru1 C10 38.3(2)
C11 Ru1 C10 37.4(2)
C1 Ru1 C14 111.7(2)
C15 Ru1 C14 37.1(2)
C11 Ru1 C14 80.4(2)
C10 Ru1 C14 67.9(2)
C1 Ru1 C13 149.6(2)
C15 Ru1 C13 67.6(2)
C11 Ru1 C13 66.7(2)
C10 Ru1 C13 79.3(2)
C14 Ru1 C13 38.2(2)
C1 Ru1 C12 159.8(2)
C15 Ru1 C12 79.8(2)
C11 Ru1 C12 38.0(2)
C10 Ru1 C12 67.5(2)
C14 Ru1 C12 67.1(2)
C13 Ru1 C12 35.6(2)
C1 Ru1 Cl1 87.06(16)
C15 Ru1 Cl1 149.48(16)
C11 Ru1 Cl1 89.08(17)
C10 Ru1 Cl1 111.98(16)
C14 Ru1 Cl1 161.26(17)
C13 Ru1 Cl1 123.19(18)
C12 Ru1 Cl1 95.14(17)
C1 Ru1 Cl2 92.37(14)
C15 Ru1 Cl2 125.22(16)
C11 Ru1 Cl2 144.57(17)
C10 Ru1 Cl2 162.33(16)
C14 Ru1 Cl2 94.53(14)
C13 Ru1 Cl2 87.60(14)
C12 Ru1 Cl2 107.79(16)
Cl1 Ru1 Cl2 85.09(5)

loop_
_geom_bond_atom_site_label_1
_geom_bond_atom_site_label_2
_geom_bond_distance
C1 N1 1.353(7)
C1 N2 1.362(7)
C1 Ru1 2.064(5)
C2 C3 1.510(8)
C2 H2A 0.9800
C2 H2B 0.9800
C2 H2C 0.9800
C3 N1 1.476(7)
C3 H3A 0.9900
C3 H3B 0.9900
C4 C5 1.327(8)
C4 N1 1.384(7)
C4 H4 0.9500
C5 N2 1.375(7)
C5 H5 0.9500
C6 N2 1.467(7)
C6 C7 1.494(9)
C6 H6A 0.9900
C6 H6B 0.9900
C7 O1 1.415(6)
C7 H7A 0.9900
C7 H7B 0.9900
C8 O1 1.431(8)
C8 C9 1.515(9)
C8 H8A 0.9900
C8 H8B 0.9900
C9 H9A 0.9800
C9 H9B 0.9800
C9 H9C 0.9800
C10 C11 1.388(9)
C10 C15 1.418(8)
C10 Ru1 2.171(5)
C10 H10 0.9500
C11 C12 1.434(8)
C11 Ru1 2.161(5)
C11 H11 0.9500
C12 C13 1.362(8)
C12 Ru1 2.239(6)
C12 H12 0.9500
C13 C14 1.439(9)
C13 Ru1 2.215(5)
C13 H13 0.9500
C14 C15 1.381(8)
C14 Ru1 2.182(6)
C14 H14 0.9500
C15 Ru1 2.154(6)
C15 H15 0.9500
Cl1 Ru1 2.4207(15)
Cl2 Ru1 2.4294(15)

loop_
_geom_torsion_atom_site_label_1
_geom_torsion_atom_site_label_2
_geom_torsion_atom_site_label_3
_geom_torsion_atom_site_label_4
_geom_torsion
N1 C4 C5 N2 -0.1(6)
N2 C6 C7 O1 76.0(6)
C15 C10 C11 C12 5.1(8)
Ru1 C10 C11 C12 57.7(5)
C15 C10 C11 Ru1 -52.6(5)
C10 C11 C12 C13 -4.6(8)
Ru1 C11 C12 C13 52.0(5)
C10 C11 C12 Ru1 -56.6(5)
C11 C12 C13 C14 1.9(8)
Ru1 C12 C13 C14 52.4(5)
C11 C12 C13 Ru1 -50.5(5)
C12 C13 C14 C15 0.3(8)
Ru1 C13 C14 C15 54.3(4)
C12 C13 C14 Ru1 -53.9(5)
C13 C14 C15 C10 0.1(8)
Ru1 C14 C15 C10 55.2(5)
C13 C14 C15 Ru1 -55.2(4)
C11 C10 C15 C14 -2.8(8)
Ru1 C10 C15 C14 -55.7(5)
C11 C10 C15 Ru1 52.9(5)
N2 C1 N1 C4 0.5(6)
Ru1 C1 N1 C4 176.6(4)
N2 C1 N1 C3 -175.8(5)
Ru1 C1 N1 C3 0.3(8)
C5 C4 N1 C1 -0.2(6)
C5 C4 N1 C3 176.4(5)
C2 C3 N1 C1 -123.1(6)
C2 C3 N1 C4 60.9(7)
N1 C1 N2 C5 -0.5(6)
Ru1 C1 N2 C5 -176.5(4)
N1 C1 N2 C6 176.3(5)
Ru1 C1 N2 C6 0.3(8)
C4 C5 N2 C1 0.4(7)
C4 C5 N2 C6 -176.6(5)
C7 C6 N2 C1 -114.2(6)
C7 C6 N2 C5 62.4(7)
C6 C7 O1 C8 177.0(5)
C9 C8 O1 C7 178.2(5)
N1 C1 Ru1 C15 -94.4(5)
N2 C1 Ru1 C15 80.7(5)
N1 C1 Ru1 C11 -31.6(6)
N2 C1 Ru1 C11 143.5(5)
N1 C1 Ru1 C10 -56.4(5)
N2 C1 Ru1 C10 118.7(5)
N1 C1 Ru1 C14 -123.8(5)
N2 C1 Ru1 C14 51.4(5)
N1 C1 Ru1 C13 -130.3(5)
N2 C1 Ru1 C13 44.8(7)
N1 C1 Ru1 C12 -41.5(10)
N2 C1 Ru1 C12 133.7(6)
N1 C1 Ru1 Cl1 55.4(5)
N2 C1 Ru1 Cl1 -129.4(5)
N1 C1 Ru1 Cl2 140.4(5)
N2 C1 Ru1 Cl2 -44.5(5)
C14 C15 Ru1 C1 -131.0(4)
C10 C15 Ru1 C1 97.3(4)
C14 C15 Ru1 C11 103.0(4)
C10 C15 Ru1 C11 -28.7(3)
C14 C15 Ru1 C10 131.7(5)
C10 C15 Ru1 C14 -131.7(5)
C14 C15 Ru1 C13 30.3(3)
C10 C15 Ru1 C13 -101.4(4)
C14 C15 Ru1 C12 65.2(4)
C10 C15 Ru1 C12 -66.5(4)
C14 C15 Ru1 Cl1 148.1(3)
C10 C15 Ru1 Cl1 16.4(5)
C14 C15 Ru1 Cl2 -39.4(4)
C10 C15 Ru1 Cl2 -171.1(3)
C10 C11 Ru1 C1 -43.7(4)
C12 C11 Ru1 C1 -174.5(3)
C10 C11 Ru1 C15 29.3(3)
C12 C11 Ru1 C15 -101.5(4)
C12 C11 Ru1 C10 -130.8(5)
C10 C11 Ru1 C14 65.9(4)
C12 C11 Ru1 C14 -64.9(4)
C10 C11 Ru1 C13 103.3(4)
C12 C11 Ru1 C13 -27.5(3)
C10 C11 Ru1 C12 130.8(5)
C10 C11 Ru1 Cl1 -129.6(3)
C12 C11 Ru1 Cl1 99.6(3)
C10 C11 Ru1 Cl2 150.2(3)
C12 C11 Ru1 Cl2 19.4(5)
C11 C10 Ru1 C1 144.2(4)
C15 C10 Ru1 C1 -83.1(4)
C11 C10 Ru1 C15 -132.7(5)
C15 C10 Ru1 C11 132.7(5)
C11 C10 Ru1 C14 -103.6(4)
C15 C10 Ru1 C14 29.1(3)
C11 C10 Ru1 C13 -65.5(4)
C15 C10 Ru1 C13 67.3(4)
C11 C10 Ru1 C12 -30.3(3)
C15 C10 Ru1 C12 102.5(4)
C11 C10 Ru1 Cl1 56.2(3)
C15 C10 Ru1 Cl1 -171.1(3)
C11 C10 Ru1 Cl2 -108.3(6)
C15 C10 Ru1 Cl2 24.5(8)
C15 C14 Ru1 C1 54.3(4)
C13 C14 Ru1 C1 -174.7(3)
C13 C14 Ru1 C15 131.1(5)
C15 C14 Ru1 C11 -66.7(4)
C13 C14 Ru1 C11 64.3(3)
C15 C14 Ru1 C10 -30.0(3)
C13 C14 Ru1 C10 101.1(3)
C15 C14 Ru1 C13 -131.1(5)
C15 C14 Ru1 C12 -104.0(4)
C13 C14 Ru1 C12 27.1(3)
C15 C14 Ru1 Cl1 -123.3(5)
C13 C14 Ru1 Cl1 7.8(6)
C15 C14 Ru1 Cl2 148.6(3)
C13 C14 Ru1 Cl2 -80.3(3)
C12 C13 Ru1 C1 143.7(4)
C14 C13 Ru1 C1 9.8(5)
C12 C13 Ru1 C15 104.4(4)
C14 C13 Ru1 C15 -29.5(3)
C12 C13 Ru1 C11 29.2(4)
C14 C13 Ru1 C11 -104.6(4)
C12 C13 Ru1 C10 66.2(4)
C14 C13 Ru1 C10 -67.7(3)
C12 C13 Ru1 C14 133.9(5)
C14 C13 Ru1 C12 -133.9(5)
C12 C13 Ru1 Cl1 -43.2(4)
C14 C13 Ru1 Cl1 -177.0(2)
C12 C13 Ru1 Cl2 -125.7(3)
C14 C13 Ru1 Cl2 100.4(3)
C13 C12 Ru1 C1 -119.6(7)
C11 C12 Ru1 C1 13.6(9)
C13 C12 Ru1 C15 -65.5(4)
C11 C12 Ru1 C15 67.7(4)
C13 C12 Ru1 C11 -133.2(5)
C13 C12 Ru1 C10 -103.4(4)
C11 C12 Ru1 C10 29.8(4)
C13 C12 Ru1 C14 -29.0(3)
C11 C12 Ru1 C14 104.3(4)
C11 C12 Ru1 C13 133.2(5)
C13 C12 Ru1 Cl1 144.9(3)
C11 C12 Ru1 Cl1 -81.9(3)
C13 C12 Ru1 Cl2 58.4(4)
C11 C12 Ru1 Cl2 -168.4(3)
